data_1519660
loop_
_publ_author_name
'Zhao, Qin'
'Chen, Guo-Dong'
'Feng, Xiao-Lin'
'Yu, Yang'
'He, Rong-Rong'
'Li, Xiao-Xia'
'Huang, Yan'
'Zhou, Wen-Xia'
'Guo, Liang-Dong'
'Zheng, Yi-Zhi'
'Yao, Xin-Sheng'
'Gao, Hao'

_publ_section_title
;
 Nodulisporiviridins A-H, Bioactive Viridins from Nodulisporium sp.
;
_journal_issue 6
_journal_name_full 'Journal of natural products'
_journal_page_first 1221
_journal_page_last 1230
_journal_paper_doi 10.1021/np500912t
_journal_volume 78
_journal_year 2015
_chemical_absolute_configuration ad
_chemical_formula_moiety 'C19 H18 O6, H2 O'
_chemical_formula_sum 'C19 H20 O7'
_chemical_formula_weight 360.35
_chemical_name_systematic
;
 ? 
;
_space_group_crystal_system monoclinic
_space_group_IT_number 4
_space_group_name_Hall 'P 2yb'
_space_group_name_H-M_alt 'P 1 21 1'
_symmetry_space_group_name_Hall 'P 2yb'
_symmetry_space_group_name_H-M 'P 1 21 1'
_atom_sites_solution_hydrogens geom
_atom_sites_solution_primary direct
_atom_sites_solution_secondary difmap
_audit_creation_date 2014-08-28
_audit_creation_method
;
Olex2 1.2
(compiled 2014.06.27 svn.r2953 for OlexSys, GUI svn.r4862)
;
_cell_angle_alpha 90.00
_cell_angle_beta 96.661(3)
_cell_angle_gamma 90.00
_cell_formula_units_Z 2
_cell_length_a 7.2425(3)
_cell_length_b 8.2512(3)
_cell_length_c 13.6931(5)
_cell_measurement_reflns_used 4938
_cell_measurement_temperature 173.0(3)
_cell_measurement_theta_max 62.7610
_cell_measurement_theta_min 6.1380
_cell_volume 812.77(5)
_computing_cell_refinement
;
CrysAlisPro, Agilent Technologies,
Version 1.171.36.24 (release 03-12-2012 CrysAlis171 .NET)
(compiled Dec  3 2012,18:21:49)
;
_computing_data_collection
;
CrysAlisPro, Agilent Technologies,
Version 1.171.36.24 (release 03-12-2012 CrysAlis171 .NET)
(compiled Dec  3 2012,18:21:49)
;
_computing_data_reduction
;
CrysAlisPro, Agilent Technologies,
Version 1.171.36.24 (release 03-12-2012 CrysAlis171 .NET)
(compiled Dec  3 2012,18:21:49)
;
_computing_molecular_graphics 'Olex2 (Dolomanov et al., 2009)'
_computing_publication_material 'Olex2 (Dolomanov et al., 2009)'
_computing_structure_refinement 'ShelXL (Sheldrick, 2008)'
_computing_structure_solution 'ShelXS (Sheldrick, 2008)'
_diffrn_ambient_temperature 173.0(3)
_diffrn_detector_area_resol_mean 16.0288
_diffrn_measured_fraction_theta_full 0.998
_diffrn_measured_fraction_theta_max 0.999
_diffrn_measurement_details
;
  1 omega -109.00  -84.00   1.0000    1.0000
omega____ theta____ kappa____ phi______ frames
    -      -33.1184 -178.0000   90.0000 25

  2 omega -107.00  -58.00   1.0000    1.0000
omega____ theta____ kappa____ phi______ frames
    -      -33.1184 -178.0000  -30.0000 49

  3 omega   59.00  103.00   1.0000    1.0000
omega____ theta____ kappa____ phi______ frames
    -       33.1184   77.0000 -120.0000 44

  4 omega  -23.00   69.00   1.0000    1.0000
omega____ theta____ kappa____ phi______ frames
    -       33.1184  -99.0000    0.0000 92

  5 omega    8.00   50.00   1.0000    1.0000
omega____ theta____ kappa____ phi______ frames
    -       33.1184   38.0000 -180.0000 42

  6 omega   25.00   52.00   1.0000    1.0000
omega____ theta____ kappa____ phi______ frames
    -       33.1184   77.0000 -120.0000 27

  7 omega    4.00   45.00   1.0000    1.0000
omega____ theta____ kappa____ phi______ frames
    -       33.1184   77.0000 -150.0000 41

  8 omega  -60.00  -34.00   1.0000    1.0000
omega____ theta____ kappa____ phi______ frames
    -      -64.0000  -77.0000 -150.0000 26

  9 omega  -62.00  -36.00   1.0000    1.0000
omega____ theta____ kappa____ phi______ frames
    -      -64.0000  -77.0000 -120.0000 26

 10 omega  -63.00  -38.00   1.0000    1.0000
omega____ theta____ kappa____ phi______ frames
    -      -64.0000  -77.0000 -180.0000 25

 11 omega -117.00  -91.00   1.0000    1.0000
omega____ theta____ kappa____ phi______ frames
    -      -64.0000  -77.0000 -120.0000 26

 12 omega  -66.00  -41.00   1.0000    1.0000
omega____ theta____ kappa____ phi______ frames
    -      -64.0000  -73.0000  128.7348 25

 13 omega  -72.00  -40.00   1.0000    1.0000
omega____ theta____ kappa____ phi______ frames
    -      -64.0000  -70.0000 -174.6787 32

 14 omega  -60.00  -34.00   1.0000    1.0000
omega____ theta____ kappa____ phi______ frames
    -      -64.0000  -77.0000  150.0000 26

 15 omega   60.00   87.00   1.0000    1.0000
omega____ theta____ kappa____ phi______ frames
    -       90.5000   77.0000  120.0000 27

 16 omega  108.00  160.00   1.0000    1.0000
omega____ theta____ kappa____ phi______ frames
    -       90.5000   77.0000  150.0000 52

 17 omega   22.00   59.00   1.0000    1.0000
omega____ theta____ kappa____ phi______ frames
    -       90.5000  -94.0000  120.0000 37

 18 omega   60.00   85.00   1.0000    1.0000
omega____ theta____ kappa____ phi______ frames
    -       90.5000   77.0000  150.0000 25

 19 omega  109.00  160.00   1.0000    1.0000
omega____ theta____ kappa____ phi______ frames
    -       90.5000   77.0000  -90.0000 51

 20 omega   60.00   87.00   1.0000    1.0000
omega____ theta____ kappa____ phi______ frames
    -       90.5000   77.0000  -90.0000 27

 21 omega   60.00  161.00   1.0000    1.0000
omega____ theta____ kappa____ phi______ frames
    -       90.5000   77.0000 -150.0000 101

 22 omega   19.00   90.00   1.0000    1.0000
omega____ theta____ kappa____ phi______ frames
    -       90.5000 -111.0000  -90.0000 71

 23 omega   71.00  158.00   1.0000    1.0000
omega____ theta____ kappa____ phi______ frames
    -       90.5000   77.0000   90.0000 87

 24 omega   23.00   80.00   1.0000    1.0000
omega____ theta____ kappa____ phi______ frames
    -       90.5000 -111.0000 -120.0000 57

 25 omega  104.00  139.00   1.0000    1.0000
omega____ theta____ kappa____ phi______ frames
    -       90.5000   77.0000 -120.0000 35

 26 omega   70.00  102.00   1.0000    1.0000
omega____ theta____ kappa____ phi______ frames
    -       90.5000   61.0000 -180.0000 32

 27 omega   73.00   99.00   1.0000    1.0000
omega____ theta____ kappa____ phi______ frames
    -       90.5000   61.0000 -120.0000 26

 28 omega   69.00  103.00   1.0000    1.0000
omega____ theta____ kappa____ phi______ frames
    -       90.5000   61.0000  150.0000 34

 29 omega   62.00   90.00   1.0000    1.0000
omega____ theta____ kappa____ phi______ frames
    -       90.5000   77.0000 -120.0000 28

 30 omega   31.00   91.00   1.0000    1.0000
omega____ theta____ kappa____ phi______ frames
    -       90.5000  -83.0000  143.9189 60

 31 omega  109.00  158.00   1.0000    1.0000
omega____ theta____ kappa____ phi______ frames
    -       90.5000   77.0000  120.0000 49

 32 omega   62.00  155.00   1.0000    1.0000
omega____ theta____ kappa____ phi______ frames
    -       90.5000   77.0000 -180.0000 93

 33 omega   24.00   55.00   1.0000    1.0000
omega____ theta____ kappa____ phi______ frames
    -       90.5000 -111.0000 -150.0000 31

 34 omega   35.00  109.00   1.0000    1.0000
omega____ theta____ kappa____ phi______ frames
    -       33.1184  178.0000 -120.0000 74

 35 omega  -36.00   55.00   1.0000    1.0000
omega____ theta____ kappa____ phi______ frames
    -       33.1184  -57.0000  -30.0000 91

 36 omega    8.00  106.00   1.0000    1.0000
omega____ theta____ kappa____ phi______ frames
    -       33.1184   38.0000   30.0000 98

 37 omega  -39.00   59.00   1.0000    1.0000
omega____ theta____ kappa____ phi______ frames
    -       33.1184  -38.0000 -150.0000 98

 38 omega   13.00  102.00   1.0000    1.0000
omega____ theta____ kappa____ phi______ frames
    -       33.1184   57.0000  120.0000 89

 39 omega   13.00  102.00   1.0000    1.0000
omega____ theta____ kappa____ phi______ frames
    -       33.1184   57.0000   60.0000 89

 40 omega    3.00  103.00   1.0000    1.0000
omega____ theta____ kappa____ phi______ frames
    -       33.1184   77.0000  -60.0000 100

 41 omega -134.00  -34.00   1.0000    1.0000
omega____ theta____ kappa____ phi______ frames
    -      -64.0000  -77.0000   90.0000 100

 42 omega -134.00  -34.00   1.0000    1.0000
omega____ theta____ kappa____ phi______ frames
    -      -64.0000  -77.0000  -60.0000 100

 43 omega -134.00  -34.00   1.0000    1.0000
omega____ theta____ kappa____ phi______ frames
    -      -64.0000  -77.0000   30.0000 100

 44 omega   60.00  161.00   1.0000    1.0000
omega____ theta____ kappa____ phi______ frames
    -       90.5000   77.0000  -30.0000 101

 45 omega   60.00  161.00   1.0000    1.0000
omega____ theta____ kappa____ phi______ frames
    -       90.5000   77.0000   60.0000 101

 46 omega   19.00   83.00   1.0000    1.0000
omega____ theta____ kappa____ phi______ frames
    -       90.5000  -94.0000   60.0000 64

 47 omega   19.00   83.00   1.0000    1.0000
omega____ theta____ kappa____ phi______ frames
    -       90.5000  -94.0000  150.0000 64

 48 omega   19.00   77.00   1.0000    1.0000
omega____ theta____ kappa____ phi______ frames
    -       90.5000  -45.0000 -120.0000 58

 49 omega   19.00  128.00   1.0000    1.0000
omega____ theta____ kappa____ phi______ frames
    -       90.5000  -90.0000 -149.7915 109

 50 omega   69.00  159.00   1.0000    1.0000
omega____ theta____ kappa____ phi______ frames
    -       90.5000   61.0000  -60.0000 90

 51 omega   19.00   83.00   1.0000    1.0000
omega____ theta____ kappa____ phi______ frames
    -       90.5000  -94.0000    0.0000 64

 52 omega   67.00  162.00   1.0000    1.0000
omega____ theta____ kappa____ phi______ frames
    -       90.5000   45.0000 -180.0000 95

 53 omega   60.00  144.00   1.0000    1.0000
omega____ theta____ kappa____ phi______ frames
    -       90.5000   77.0000   30.0000 84

 54 omega   37.00  164.00   1.0000    1.0000
omega____ theta____ kappa____ phi______ frames
    -       90.5000   15.0000   60.0000 127
;
_diffrn_measurement_device_type 'Xcalibur, Sapphire3, Gemini ultra'
_diffrn_measurement_method '\w scans'
_diffrn_orient_matrix_UB_11 0.2007073000
_diffrn_orient_matrix_UB_12 -0.0381639000
_diffrn_orient_matrix_UB_13 0.0442651000
_diffrn_orient_matrix_UB_21 0.0602943000
_diffrn_orient_matrix_UB_22 -0.0075547000
_diffrn_orient_matrix_UB_23 -0.1041525000
_diffrn_orient_matrix_UB_31 0.0444005000
_diffrn_orient_matrix_UB_32 0.1825520000
_diffrn_orient_matrix_UB_33 0.0049864000
_diffrn_radiation_monochromator mirror
_diffrn_radiation_type CuK\a
_diffrn_radiation_wavelength 1.54184
_diffrn_reflns_av_R_equivalents 0.0400
_diffrn_reflns_av_unetI/netI 0.0286
_diffrn_reflns_limit_h_max 8
_diffrn_reflns_limit_h_min -8
_diffrn_reflns_limit_k_max 9
_diffrn_reflns_limit_k_min -8
_diffrn_reflns_limit_l_max 15
_diffrn_reflns_limit_l_min -15
_diffrn_reflns_number 12633
_diffrn_reflns_theta_full 62.80
_diffrn_reflns_theta_max 62.80
_diffrn_reflns_theta_min 3.25
_diffrn_source 'Enhance Ultra (Cu) X-ray Source'
_diffrn_source_current n/a
_diffrn_source_voltage n/a
_exptl_absorpt_coefficient_mu 0.947
_exptl_absorpt_correction_T_max 1.00000
_exptl_absorpt_correction_T_min 0.86783
_exptl_absorpt_correction_type multi-scan
_exptl_absorpt_process_details
;
CrysAlisPro, Agilent Technologies,
Version 1.171.36.24 (release 03-12-2012 CrysAlis171 .NET)
(compiled Dec  3 2012,18:21:49)
Empirical absorption correction using spherical harmonics,
 implemented in SCALE3 ABSPACK scaling algorithm.
;
_exptl_crystal_colour 'clear light colourless'
_exptl_crystal_colour_lustre clear
_exptl_crystal_colour_modifier light
_exptl_crystal_colour_primary colourless
_exptl_crystal_density_diffrn 1.472
_exptl_crystal_density_method 'not measured'
_exptl_crystal_description plate
_exptl_crystal_F_000 380
_exptl_crystal_size_max 0.25
_exptl_crystal_size_mid 0.2
_exptl_crystal_size_min 0.15
_refine_diff_density_max 0.142
_refine_diff_density_min -0.157
_refine_diff_density_rms 0.036
_refine_ls_abs_structure_details 'Flack H D (1983), Acta Cryst. A39, 876-881'
_refine_ls_abs_structure_Flack 0.09(19)
_refine_ls_extinction_method none
_refine_ls_goodness_of_fit_ref 1.094
_refine_ls_hydrogen_treatment constr
_refine_ls_matrix_type full
_refine_ls_number_parameters 242
_refine_ls_number_reflns 2547
_refine_ls_number_restraints 1
_refine_ls_restrained_S_all 1.094
_refine_ls_R_factor_all 0.0363
_refine_ls_R_factor_gt 0.0311
_refine_ls_shift/su_max 0.000
_refine_ls_shift/su_mean 0.000
_refine_ls_structure_factor_coef Fsqd
_refine_ls_weighting_details 'calc w=1/[\s^2^(Fo^2^)+(0.0372P)^2^+0.1292P] where P=(Fo^2^+2Fc^2^)/3'
_refine_ls_weighting_scheme calc
_refine_ls_wR_factor_gt 0.0716
_refine_ls_wR_factor_ref 0.0759
_reflns_number_gt 2359
_reflns_number_total 2547
_reflns_threshold_expression >2sigma(I)
_cod_data_source_file np500912t_si_002.cif
_cod_data_source_block Nodulisporiviridin_A
_cod_depositor_comments 'Adding full bibliography for 1519659--1519660.cif.'
_cod_original_cell_volume 812.76(5)
_cod_database_code 1519660
_chemical_oxdiff_formula CHNO
_reflns_odcompleteness_completeness 99.93
_reflns_odcompleteness_iscentric 1
_reflns_odcompleteness_theta 61.08
_olex2_refinement_description
;
1. Fixed Uiso
 At 1.2 times of:
  All C(H) groups, All C(H,H) groups
 At 1.5 times of:
  All C(H,H,H) groups, All O(H) groups, All O(H,H) groups
2.a Free rotating group:
 O7(H7A,H7B)
2.b Ternary CH refined with riding coordinates:
 C3(H3)
2.c Secondary CH2 refined with riding coordinates:
 C1(H1A,H1B), C15(H15A,H15B), C2(H2A,H2B), C16(H16A,H16B)
2.d Aromatic/amide H refined with riding coordinates:
 C11(H11), C20(H20), C12(H12)
2.e Idealised Me refined as rotating group:
 C19(H19A,H19B,H19C)
2.f Idealised tetrahedral OH refined as rotating group:
 O5(H5), O1(H1), O2(H2)
;
_olex2_submission_special_instructions 'No special instructions were received'

loop_
_space_group_symop_id
_space_group_symop_operation_xyz
1 'x, y, z'
2 '-x, y+1/2, -z'

loop_
_atom_site_label
_atom_site_type_symbol
_atom_site_fract_x
_atom_site_fract_y
_atom_site_fract_z
_atom_site_U_iso_or_equiv
_atom_site_adp_type
_atom_site_occupancy
_atom_site_calc_flag
_atom_site_refinement_flags_posn
O3 O 0.2257(2) 0.16592(19) 0.82579(11) 0.0295(4) Uani 1 d .
O5 O 0.42195(19) -0.33745(18) 0.75361(10) 0.0257(3) Uani 1 d .
H5 H 0.5113 -0.2777 0.7682 0.039 Uiso 1 calc GR
O4 O 0.1903(2) 0.06646(19) 1.02039(11) 0.0339(4) Uani 1 d .
C7 C 0.2162(3) -0.0344(3) 0.95780(16) 0.0238(5) Uani 1 d .
C6 C 0.2288(3) 0.0071(3) 0.85564(17) 0.0246(5) Uani 1 d .
C11 C 0.3104(3) -0.4832(3) 0.92661(16) 0.0258(5) Uani 1 d .
H11 H 0.3338 -0.5541 0.8767 0.031 Uiso 1 calc R
C8 C 0.2455(3) -0.2101(3) 0.97954(16) 0.0218(5) Uani 1 d .
O6 O 0.3059(2) -0.5984(2) 1.24037(12) 0.0335(4) Uani 1 d .
C5 C 0.2514(3) -0.0940(3) 0.78023(15) 0.0220(5) Uani 1 d .
C14 C 0.2493(3) -0.2699(3) 1.07596(16) 0.0228(5) Uani 1 d .
C9 C 0.2753(3) -0.3200(3) 0.90361(16) 0.0224(5) Uani 1 d .
O1 O 0.4960(2) -0.0134(2) 0.40874(12) 0.0346(4) Uani 1 d .
H1 H 0.5431 0.0278 0.3631 0.052 Uiso 1 calc GR
C13 C 0.2813(3) -0.4327(3) 1.09475(16) 0.0244(5) Uani 1 d .
O2 O 0.1308(2) -0.13943(18) 0.54922(11) 0.0306(4) Uani 1 d .
H2 H 0.0354 -0.0851 0.5439 0.046 Uiso 1 calc GR
C20 C 0.2472(3) 0.1596(3) 0.72799(16) 0.0288(5) Uani 1 d .
H20 H 0.2515 0.2508 0.6884 0.035 Uiso 1 calc R
C1 C 0.3222(3) 0.0651(3) 0.41895(16) 0.0311(6) Uani 1 d .
H1A H 0.2204 -0.0055 0.3940 0.037 Uiso 1 calc R
H1B H 0.3127 0.1638 0.3802 0.037 Uiso 1 calc R
C12 C 0.3115(3) -0.5421(3) 1.02080(16) 0.0256(5) Uani 1 d .
H12 H 0.3317 -0.6515 1.0346 0.031 Uiso 1 calc R
C4 C 0.2618(3) 0.0060(3) 0.69512(16) 0.0230(5) Uani 1 d .
C19 C 0.0914(3) -0.3573(3) 0.74101(16) 0.0276(5) Uani 1 d .
H19A H 0.0802 -0.3288 0.6726 0.041 Uiso 1 calc GR
H19B H -0.0177 -0.3225 0.7688 0.041 Uiso 1 calc GR
H19C H 0.1044 -0.4726 0.7478 0.041 Uiso 1 calc GR
C10 C 0.2623(3) -0.2743(3) 0.79478(16) 0.0215(5) Uani 1 d .
C17 C 0.2788(3) -0.4663(3) 1.20032(17) 0.0276(5) Uani 1 d .
C3 C 0.2843(3) -0.0415(3) 0.59019(16) 0.0253(5) Uani 1 d .
H3 H 0.3975 -0.1070 0.5916 0.030 Uiso 1 calc R
C15 C 0.2198(3) -0.1789(3) 1.16859(16) 0.0294(5) Uani 1 d .
H15A H 0.0971 -0.1302 1.1629 0.035 Uiso 1 calc R
H15B H 0.3124 -0.0944 1.1822 0.035 Uiso 1 calc R
O7 O 0.1720(2) 0.5522(2) 0.47272(14) 0.0432(5) Uani 1 d .
H7A H 0.2774 0.5195 0.4992 0.065 Uiso 1 d G
H7B H 0.1521 0.6476 0.4925 0.065 Uiso 1 d G
C2 C 0.3063(3) 0.1055(3) 0.52497(16) 0.0283(5) Uani 1 d .
H2A H 0.2003 0.1764 0.5277 0.034 Uiso 1 calc R
H2B H 0.4166 0.1648 0.5514 0.034 Uiso 1 calc R
C16 C 0.2402(3) -0.3093(3) 1.25002(17) 0.0310(6) Uani 1 d .
H16A H 0.3418 -0.2824 1.2999 0.037 Uiso 1 calc R
H16B H 0.1267 -0.3175 1.2810 0.037 Uiso 1 calc R

loop_
_atom_site_aniso_label
_atom_site_aniso_U_11
_atom_site_aniso_U_22
_atom_site_aniso_U_33
_atom_site_aniso_U_23
_atom_site_aniso_U_13
_atom_site_aniso_U_12
O3 0.0413(9) 0.0164(9) 0.0317(9) 0.0002(7) 0.0076(7) 0.0007(7)
O5 0.0290(7) 0.0204(9) 0.0294(8) -0.0044(7) 0.0110(6) 0.0009(7)
O4 0.0488(9) 0.0223(10) 0.0322(9) -0.0056(8) 0.0122(7) 0.0035(7)
C7 0.0245(11) 0.0194(12) 0.0280(12) -0.0044(10) 0.0057(9) 0.0002(9)
C6 0.0252(10) 0.0174(13) 0.0313(12) -0.0021(10) 0.0038(9) -0.0021(9)
C11 0.0305(11) 0.0199(13) 0.0276(12) -0.0042(9) 0.0054(9) 0.0004(10)
C8 0.0206(10) 0.0185(12) 0.0268(11) -0.0036(9) 0.0054(8) -0.0001(9)
O6 0.0357(9) 0.0321(11) 0.0334(9) 0.0086(8) 0.0078(7) 0.0055(7)
C5 0.0195(10) 0.0195(13) 0.0266(12) -0.0019(9) 0.0016(8) -0.0027(9)
C14 0.0198(10) 0.0234(13) 0.0253(12) -0.0021(9) 0.0031(9) 0.0004(9)
C9 0.0212(10) 0.0187(13) 0.0273(11) -0.0035(10) 0.0031(8) -0.0032(9)
O1 0.0329(8) 0.0410(11) 0.0308(9) 0.0089(7) 0.0075(7) 0.0039(7)
C13 0.0234(11) 0.0233(14) 0.0266(12) 0.0019(10) 0.0039(9) -0.0012(9)
O2 0.0355(9) 0.0236(9) 0.0320(9) -0.0012(7) 0.0010(7) -0.0056(7)
C20 0.0353(12) 0.0222(13) 0.0292(13) 0.0044(11) 0.0051(10) 0.0014(11)
C1 0.0296(12) 0.0349(15) 0.0285(12) 0.0106(11) 0.0015(9) 0.0016(10)
C12 0.0292(11) 0.0173(12) 0.0303(13) -0.0008(9) 0.0029(9) 0.0025(9)
C4 0.0219(10) 0.0181(13) 0.0290(12) 0.0022(9) 0.0034(9) -0.0003(9)
C19 0.0322(11) 0.0217(13) 0.0285(12) -0.0003(10) 0.0021(9) -0.0059(10)
C10 0.0256(11) 0.0156(12) 0.0243(12) -0.0023(9) 0.0067(9) -0.0002(9)
C17 0.0211(10) 0.0311(15) 0.0307(12) 0.0029(11) 0.0027(9) -0.0004(10)
C3 0.0262(11) 0.0223(13) 0.0274(12) 0.0017(10) 0.0035(9) 0.0004(9)
C15 0.0347(12) 0.0287(15) 0.0256(13) -0.0024(10) 0.0070(9) 0.0017(11)
O7 0.0376(10) 0.0392(12) 0.0508(11) -0.0075(9) -0.0039(8) -0.0004(8)
C2 0.0299(11) 0.0253(14) 0.0296(12) 0.0049(10) 0.0031(9) -0.0016(10)
C16 0.0328(12) 0.0375(16) 0.0228(12) -0.0011(11) 0.0039(9) 0.0045(11)

loop_
_atom_type_symbol
_atom_type_description
_atom_type_scat_dispersion_real
_atom_type_scat_dispersion_imag
_atom_type_scat_source
C C 0.0181 0.0091 'International Tables Vol C Tables 4.2.6.8 and 6.1.1.4'
H H 0.0000 0.0000 'International Tables Vol C Tables 4.2.6.8 and 6.1.1.4'
O O 0.0492 0.0322 'International Tables Vol C Tables 4.2.6.8 and 6.1.1.4'

loop_
_geom_angle_atom_site_label_1
_geom_angle_atom_site_label_2
_geom_angle_atom_site_label_3
_geom_angle
C20 O3 C6 104.80(18)
O4 C7 C6 123.0(2)
O4 C7 C8 123.5(2)
C6 C7 C8 113.46(19)
O3 C6 C7 120.73(19)
C5 C6 O3 111.14(19)
C5 C6 C7 128.1(2)
C12 C11 C9 122.1(2)
C14 C8 C7 121.05(19)
C14 C8 C9 118.5(2)
C9 C8 C7 120.5(2)
C6 C5 C4 106.7(2)
C6 C5 C10 121.2(2)
C4 C5 C10 132.0(2)
C8 C14 C15 128.6(2)
C13 C14 C8 120.0(2)
C13 C14 C15 111.3(2)
C11 C9 C8 119.4(2)
C11 C9 C10 116.45(19)
C8 C9 C10 124.1(2)
C14 C13 C12 122.1(2)
C14 C13 C17 110.2(2)
C12 C13 C17 127.7(2)
C4 C20 O3 112.6(2)
O1 C1 C2 111.04(17)
C11 C12 C13 117.9(2)
C5 C4 C3 129.9(2)
C20 C4 C5 104.74(19)
C20 C4 C3 125.4(2)
O5 C10 C5 109.78(17)
O5 C10 C9 109.31(16)
O5 C10 C19 106.93(17)
C5 C10 C9 111.70(18)
C5 C10 C19 110.68(18)
C19 C10 C9 108.31(17)
O6 C17 C13 125.9(2)
O6 C17 C16 126.3(2)
C13 C17 C16 107.8(2)
O2 C3 C4 110.64(17)
O2 C3 C2 110.35(17)
C4 C3 C2 112.28(19)
C14 C15 C16 104.40(19)
C1 C2 C3 114.4(2)
C17 C16 C15 106.30(18)

loop_
_geom_bond_atom_site_label_1
_geom_bond_atom_site_label_2
_geom_bond_distance
O3 C6 1.373(3)
O3 C20 1.367(3)
O5 C10 1.441(2)
O4 C7 1.225(3)
C7 C6 1.453(3)
C7 C8 1.490(3)
C6 C5 1.352(3)
C11 C9 1.399(3)
C11 C12 1.378(3)
C8 C14 1.407(3)
C8 C9 1.415(3)
O6 C17 1.226(3)
C5 C4 1.437(3)
C5 C10 1.502(3)
C14 C13 1.381(3)
C14 C15 1.511(3)
C9 C10 1.529(3)
O1 C1 1.437(3)
C13 C12 1.393(3)
C13 C17 1.474(3)
O2 C3 1.435(3)
C20 C4 1.353(3)
C1 C2 1.507(3)
C4 C3 1.516(3)
C19 C10 1.527(3)
C17 C16 1.505(3)
C3 C2 1.526(3)
C15 C16 1.544(3)
